data_7063699
loop_
_publ_author_name
'Panicker, Rakesh R.'
'John, Martin Luther'
'N., Daphne Morrison'
'Yogendra Varma, Pralayakaveri'
'S., Dharani'
'Pandya, Chayan'
'Anand, A. S. Vijai'
'Mondal, Joydip'
'Sivaramakrishna, Akella'

_publ_section_title
;
 Square planar mononuclear Ni(ii) complexes of functionalized
 2,2&#x2032;:6&#x2032;,2&#x2032;&#x2032;-terpyridines: BSA/DNA binding and
 anticancer activity
;
_journal_issue 14
_journal_name_full 'New Journal of Chemistry'
_journal_page_first 5883
_journal_page_last 5900
_journal_paper_doi 10.1039/D4NJ03874F
_journal_volume 49
_journal_year 2025
_chemical_formula_moiety 'C28 H22 Cl2 N3 Ni O4 S, Cl'
_chemical_formula_sum 'C28 H22 Cl3 N3 Ni O4 S'
_chemical_formula_weight 661.60
_space_group_crystal_system monoclinic
_space_group_IT_number 14
_space_group_name_Hall '-P 2yn'
_space_group_name_H-M_alt 'P 1 21/n 1'
_atom_sites_solution_hydrogens geom
_audit_creation_date 2024-05-15
_audit_creation_method
;
Olex2 1.5
(compiled 2022.04.07 svn.rca3783a0 for OlexSys, GUI svn.r6817)
;
_audit_update_record
;
2024-08-26 deposited with the CCDC.	2025-03-17 downloaded from the CCDC.
;
_cell_angle_alpha 90
_cell_angle_beta 92.652(5)
_cell_angle_gamma 90
_cell_formula_units_Z 4
_cell_length_a 7.4934(11)
_cell_length_b 26.809(4)
_cell_length_c 14.499(2)
_cell_measurement_reflns_used 9717
_cell_measurement_temperature 300.00
_cell_measurement_theta_max 24.74
_cell_measurement_theta_min 2.68
_cell_volume 2909.6(7)
_computing_cell_refinement 'SAINT V8.40B (?, 2016)'
_computing_data_reduction 'SAINT V8.40B (?, 2016)'
_computing_molecular_graphics 'Olex2 1.5 (Dolomanov et al., 2009)'
_computing_publication_material 'Olex2 1.5 (Dolomanov et al., 2009)'
_computing_structure_refinement 'SHELXL 2018/3 (Sheldrick, 2015)'
_computing_structure_solution 'SHELXT 2018/2 (Sheldrick, 2018)'
_diffrn_ambient_temperature 300.00
_diffrn_measured_fraction_theta_full 0.997
_diffrn_measured_fraction_theta_max 0.997
_diffrn_measurement_device_type 'Bruker APEX-II CCD'
_diffrn_measurement_method '\f and \w scans'
_diffrn_radiation_type MoK\a
_diffrn_radiation_wavelength 0.71073
_diffrn_reflns_av_R_equivalents 0.0556
_diffrn_reflns_av_unetI/netI 0.0485
_diffrn_reflns_Laue_measured_fraction_full 0.997
_diffrn_reflns_Laue_measured_fraction_max 0.997
_diffrn_reflns_limit_h_max 9
_diffrn_reflns_limit_h_min -9
_diffrn_reflns_limit_k_max 32
_diffrn_reflns_limit_k_min -33
_diffrn_reflns_limit_l_max 18
_diffrn_reflns_limit_l_min -16
_diffrn_reflns_number 36563
_diffrn_reflns_point_group_measured_fraction_full 0.997
_diffrn_reflns_point_group_measured_fraction_max 0.997
_diffrn_reflns_theta_full 25.242
_diffrn_reflns_theta_max 26.368
_diffrn_reflns_theta_min 2.070
_diffrn_source_current 1.4
_diffrn_source_power 0.07
_diffrn_source_voltage 50.0
_diffrn_standards_number 0
_exptl_absorpt_coefficient_mu 1.053
_exptl_absorpt_correction_T_max 0.7454
_exptl_absorpt_correction_T_min 0.5983
_exptl_absorpt_correction_type none
_exptl_absorpt_process_details
;
SADABS-2016/2 (Bruker,2016/2) was used for absorption correction.
wR2(int) was 0.1189 before and 0.0622 after correction.
The Ratio of minimum to maximum transmission is 0.8027.
The \l/2 correction factor is Not present.
;
_exptl_crystal_colour green
_exptl_crystal_colour_primary green
_exptl_crystal_density_diffrn 1.510
_exptl_crystal_description block
_exptl_crystal_F_000 1352
_exptl_crystal_size_max 0.2
_exptl_crystal_size_mid 0.173
_exptl_crystal_size_min 0.136
_refine_diff_density_max 0.817
_refine_diff_density_min -0.728
_refine_diff_density_rms 0.075
_refine_ls_extinction_method none
_refine_ls_goodness_of_fit_ref 1.036
_refine_ls_hydrogen_treatment constr
_refine_ls_matrix_type full
_refine_ls_number_parameters 363
_refine_ls_number_reflns 5934
_refine_ls_number_restraints 2
_refine_ls_restrained_S_all 1.148
_refine_ls_R_factor_all 0.0912
_refine_ls_R_factor_gt 0.0551
_refine_ls_shift/su_max 0.002
_refine_ls_shift/su_mean 0.000
_refine_ls_structure_factor_coef Fsqd
_refine_ls_weighting_details 'w=1/[\s^2^(Fo^2^)+(0.0478P)^2^+5.4772P] where P=(Fo^2^+2Fc^2^)/3'
_refine_ls_weighting_scheme calc
_refine_ls_wR_factor_gt 0.1193
_refine_ls_wR_factor_ref 0.1393
_reflns_Friedel_coverage 0.000
_reflns_number_gt 4124
_reflns_number_total 5934
_reflns_threshold_expression 'I > 2\s(I)'
_cod_data_source_file d4nj03874f2.cif
_cod_data_source_block dm6
_cod_depositor_comments 'Adding full bibliography for 7063699--7063700.cif.'
_cod_original_cell_volume 2909.7(7)
_cod_database_code 7063699
_shelx_shelxl_version_number 2018/3
_shelx_space_group_comment
;
The symmetry employed for this shelxl refinement is uniquely defined
by the following loop, which should always be used as a source of
symmetry information in preference to the above space-group names.
They are only intended as comments.
;
_shelx_estimated_absorpt_t_max 0.870
_shelx_estimated_absorpt_t_min 0.817
_olex2_refinement_description
;
1. Restrained distances
 O1-Ni1 = O1-C29
 1.42 with sigma of 0.02
2.a Aromatic/amide H refined with riding coordinates:
 C9(H9), C7(H7), C19(H19), C1(H1), C20(H20), C4(H4), C26(H26), C22(H22),
 C27(H27), C12(H12), C3(H3), C2(H2), C14(H14), C15(H15), C13(H13), C21(H21)
2.b Idealised Me refined as rotating group:
 C16(H16A,H16B,H16C), C29(H29A,H29B,H29C)
;
_olex2_submission_special_instructions 'No special instructions were received'

loop_
_space_group_symop_operation_xyz
'x, y, z'
'-x+1/2, y+1/2, -z+1/2'
'-x, -y, -z'
'x-1/2, -y-1/2, z-1/2'

loop_
_atom_site_label
_atom_site_type_symbol
_atom_site_fract_x
_atom_site_fract_y
_atom_site_fract_z
_atom_site_U_iso_or_equiv
_atom_site_adp_type
_atom_site_occupancy
_atom_site_site_symmetry_order
_atom_site_calc_flag
_atom_site_refinement_flags_posn
_atom_site_refinement_flags_adp
_atom_site_refinement_flags_occupancy
_atom_site_disorder_assembly
_atom_site_disorder_group
Ni1 Ni 0.57515(7) 0.65078(2) 0.42456(3) 0.04085(17) Uani 1 1 d D . . . .
S1 S 0.68521(16) 0.58311(4) -0.07760(8) 0.0543(3) Uani 1 1 d . . . . .
Cl2 Cl 0.6952(2) 0.69107(5) -0.11233(12) 0.0929(5) Uani 1 1 d . . . . .
O3 O 0.8252(4) 0.49086(9) 0.12091(16) 0.0388(6) Uani 1 1 d . . . . .
O4 O 0.6864(5) 0.47688(11) -0.0183(2) 0.0595(9) Uani 1 1 d . . . . .
N2 N 0.5882(4) 0.58237(11) 0.36892(19) 0.0323(7) Uani 1 1 d . . . . .
N1 N 0.7028(4) 0.60948(12) 0.5323(2) 0.0387(8) Uani 1 1 d . . . . .
N3 N 0.4592(4) 0.66259(12) 0.2919(2) 0.0411(8) Uani 1 1 d . . . . .
C18 C 0.6907(5) 0.44490(13) 0.2396(2) 0.0335(8) Uani 1 1 d . . . . .
C8 C 0.6456(5) 0.49213(13) 0.2857(2) 0.0324(8) Uani 1 1 d . . . . .
C9 C 0.5593(5) 0.53100(13) 0.2375(2) 0.0346(8) Uani 1 1 d . . . . .
H9 H 0.518568 0.526405 0.176503 0.042 Uiso 1 1 calc R U . . .
C23 C 0.7760(5) 0.44410(13) 0.1561(2) 0.0346(8) Uani 1 1 d . . . . .
C7 C 0.6945(5) 0.49964(13) 0.3784(2) 0.0341(8) Uani 1 1 d . . . . .
H7 H 0.746452 0.473941 0.413385 0.041 Uiso 1 1 calc R U . . .
C5 C 0.7231(5) 0.56035(14) 0.5139(2) 0.0353(8) Uani 1 1 d . . . . .
C10 C 0.5347(5) 0.57613(13) 0.2804(2) 0.0317(8) Uani 1 1 d . . . . .
C19 C 0.6594(6) 0.39892(14) 0.2803(3) 0.0426(10) Uani 1 1 d . . . . .
H19 H 0.606778 0.397811 0.337144 0.051 Uiso 1 1 calc R U . . .
C6 C 0.6654(5) 0.54537(13) 0.4178(2) 0.0326(8) Uani 1 1 d . . . . .
C24 C 0.7577(5) 0.50474(15) 0.0360(3) 0.0394(9) Uani 1 1 d . . . . .
C11 C 0.4573(5) 0.62202(14) 0.2366(2) 0.0346(8) Uani 1 1 d . . . . .
C1 C 0.7593(6) 0.62644(16) 0.6154(3) 0.0465(10) Uani 1 1 d . . . . .
H1 H 0.746920 0.660203 0.628362 0.056 Uiso 1 1 calc R U . . .
C20 C 0.7050(6) 0.35492(15) 0.2380(3) 0.0521(11) Uani 1 1 d . . . . .
H20 H 0.680433 0.324573 0.265739 0.063 Uiso 1 1 calc R U . . .
C25 C 0.7800(5) 0.55832(14) 0.0225(3) 0.0397(9) Uani 1 1 d . . . . .
C4 C 0.7950(5) 0.52762(16) 0.5789(3) 0.0435(10) Uani 1 1 d . . . . .
H4 H 0.806360 0.493908 0.565188 0.052 Uiso 1 1 calc R U . . .
C26 C 0.8541(6) 0.59413(15) 0.0791(3) 0.0440(10) Uani 1 1 d . . . . .
H26 H 0.910175 0.587554 0.136359 0.053 Uiso 1 1 calc R U . . .
C22 C 0.8239(5) 0.40054(14) 0.1141(3) 0.0417(9) Uani 1 1 d . . . . .
H22 H 0.880926 0.401339 0.058459 0.050 Uiso 1 1 calc R U . . .
C27 C 0.8358(6) 0.64218(15) 0.0407(3) 0.0505(11) Uani 1 1 d . . . . .
H27 H 0.879373 0.671053 0.069278 0.061 Uiso 1 1 calc R U . . .
C12 C 0.3931(6) 0.62440(16) 0.1461(3) 0.0475(11) Uani 1 1 d . . . . .
H12 H 0.394000 0.596349 0.108399 0.057 Uiso 1 1 calc R U . . .
C3 C 0.8495(6) 0.54580(18) 0.6643(3) 0.0517(11) Uani 1 1 d . . . . .
H3 H 0.896061 0.524233 0.709575 0.062 Uiso 1 1 calc R U . . .
C2 C 0.8353(6) 0.59560(17) 0.6826(3) 0.0511(11) Uani 1 1 d . . . . .
H2 H 0.875978 0.608488 0.739309 0.061 Uiso 1 1 calc R U . . .
C14 C 0.3263(7) 0.71001(17) 0.1696(3) 0.0682(15) Uani 1 1 d . . . . .
H14 H 0.279845 0.740273 0.148270 0.082 Uiso 1 1 calc R U . . .
C15 C 0.3947(7) 0.70538(16) 0.2585(3) 0.0578(13) Uani 1 1 d . . . . .
H15 H 0.396056 0.733222 0.296824 0.069 Uiso 1 1 calc R U . . .
C13 C 0.3275(7) 0.66924(17) 0.1127(3) 0.0600(13) Uani 1 1 d . . . . .
H13 H 0.284202 0.671804 0.051703 0.072 Uiso 1 1 calc R U . . .
C21 C 0.7866(6) 0.35567(15) 0.1551(3) 0.0494(11) Uani 1 1 d . . . . .
H21 H 0.816541 0.325907 0.126716 0.059 Uiso 1 1 calc R U . . .
C28 C 0.7477(6) 0.64131(16) -0.0420(3) 0.0514(11) Uani 1 1 d . . . . .
Cl1 Cl 0.5708(2) 0.73018(5) 0.48903(9) 0.0810(5) Uani 1 1 d . . . . .
Cl3 Cl 1.06746(16) 0.58451(4) 0.32274(9) 0.0619(3) Uani 1 1 d . . . . .
O2 O 0.8282(4) 0.66650(11) 0.3715(2) 0.0620(9) Uani 1 1 d . . . . .
O1 O 0.3235(5) 0.62943(15) 0.4724(2) 0.0660(10) Uani 1 1 d D . . . .
C16 C 0.8682(8) 0.7074(2) 0.3137(5) 0.0917(19) Uani 1 1 d . . . . .
H16A H 0.813621 0.702181 0.253278 0.138 Uiso 1 1 calc R U . . .
H16B H 0.995267 0.710075 0.309420 0.138 Uiso 1 1 calc R U . . .
H16C H 0.822676 0.737574 0.339433 0.138 Uiso 1 1 calc R U . . .
C29 C 0.1926(15) 0.6722(4) 0.5168(6) 0.298(11) Uani 1 1 d D . . . .
H29A H 0.135279 0.691249 0.467826 0.447 Uiso 1 1 calc R U . . .
H29B H 0.263111 0.693970 0.556378 0.447 Uiso 1 1 calc R U . . .
H29C H 0.103537 0.656100 0.551907 0.447 Uiso 1 1 calc R U . . .

loop_
_atom_site_aniso_label
_atom_site_aniso_U_11
_atom_site_aniso_U_22
_atom_site_aniso_U_33
_atom_site_aniso_U_23
_atom_site_aniso_U_13
_atom_site_aniso_U_12
Ni1 0.0489(3) 0.0380(3) 0.0343(3) -0.0084(2) -0.0128(2) 0.0103(2)
S1 0.0636(8) 0.0486(7) 0.0489(7) 0.0133(5) -0.0169(5) -0.0184(5)
Cl2 0.0965(11) 0.0554(8) 0.1227(13) 0.0413(8) -0.0403(9) -0.0186(7)
O3 0.0502(16) 0.0354(14) 0.0304(14) 0.0011(11) -0.0025(12) -0.0072(12)
O4 0.092(2) 0.0431(17) 0.0413(17) -0.0032(14) -0.0193(16) -0.0141(16)
N2 0.0335(17) 0.0343(17) 0.0288(16) -0.0009(13) -0.0035(13) 0.0026(13)
N1 0.0410(18) 0.045(2) 0.0290(17) -0.0041(14) -0.0069(14) 0.0046(15)
N3 0.047(2) 0.0400(19) 0.0347(18) -0.0054(15) -0.0097(15) 0.0125(15)
C18 0.039(2) 0.030(2) 0.031(2) -0.0020(16) -0.0043(16) -0.0010(16)
C8 0.033(2) 0.032(2) 0.032(2) -0.0010(16) 0.0002(15) -0.0035(16)
C9 0.037(2) 0.036(2) 0.0302(19) -0.0025(16) -0.0034(16) 0.0019(16)
C23 0.039(2) 0.030(2) 0.033(2) -0.0010(16) -0.0075(16) -0.0009(16)
C7 0.037(2) 0.031(2) 0.034(2) 0.0032(16) -0.0016(16) -0.0002(16)
C5 0.035(2) 0.040(2) 0.031(2) -0.0027(16) -0.0051(16) 0.0017(17)
C10 0.0314(19) 0.035(2) 0.0281(19) -0.0017(16) -0.0060(15) 0.0019(15)
C19 0.055(3) 0.035(2) 0.038(2) 0.0008(18) 0.0016(19) -0.0063(19)
C6 0.032(2) 0.036(2) 0.0292(19) 0.0005(16) -0.0026(15) 0.0028(16)
C24 0.044(2) 0.042(2) 0.033(2) 0.0006(18) 0.0024(18) -0.0044(18)
C11 0.034(2) 0.037(2) 0.032(2) -0.0038(16) -0.0041(16) 0.0028(16)
C1 0.049(3) 0.052(3) 0.038(2) -0.0100(19) -0.0113(19) 0.003(2)
C20 0.073(3) 0.033(2) 0.050(3) 0.005(2) -0.004(2) -0.008(2)
C25 0.043(2) 0.041(2) 0.035(2) 0.0014(17) -0.0012(17) -0.0033(18)
C4 0.046(2) 0.047(2) 0.036(2) 0.0034(18) -0.0067(18) 0.0035(19)
C26 0.050(2) 0.045(2) 0.036(2) -0.0023(18) -0.0028(18) -0.0049(19)
C22 0.047(2) 0.041(2) 0.037(2) -0.0077(18) -0.0007(18) 0.0031(18)
C27 0.052(3) 0.037(2) 0.061(3) -0.003(2) -0.001(2) -0.009(2)
C12 0.063(3) 0.043(2) 0.035(2) -0.0042(18) -0.013(2) 0.009(2)
C3 0.054(3) 0.066(3) 0.034(2) 0.009(2) -0.0132(19) 0.005(2)
C2 0.053(3) 0.068(3) 0.031(2) -0.007(2) -0.0090(19) 0.000(2)
C14 0.104(4) 0.043(3) 0.055(3) -0.002(2) -0.031(3) 0.033(3)
C15 0.081(3) 0.042(3) 0.048(3) -0.009(2) -0.016(2) 0.028(2)
C13 0.081(3) 0.054(3) 0.042(3) 0.003(2) -0.022(2) 0.017(2)
C21 0.068(3) 0.031(2) 0.048(3) -0.0085(19) -0.008(2) 0.004(2)
C28 0.045(2) 0.043(2) 0.065(3) 0.014(2) -0.004(2) -0.008(2)
Cl1 0.1192(12) 0.0505(7) 0.0694(8) -0.0288(6) -0.0396(8) 0.0277(7)
Cl3 0.0551(7) 0.0530(7) 0.0776(8) -0.0011(6) 0.0023(6) -0.0019(5)
O2 0.059(2) 0.0468(18) 0.080(2) 0.0126(16) 0.0001(17) -0.0024(15)
O1 0.058(2) 0.090(3) 0.051(2) -0.0102(18) 0.0047(16) 0.0252(19)
C16 0.088(4) 0.064(4) 0.122(5) 0.028(4) 0.001(4) -0.012(3)
C29 0.318(17) 0.44(2) 0.127(8) 0.156(12) -0.141(10) -0.291(17)

loop_
_atom_type_symbol
_atom_type_description
_atom_type_scat_dispersion_real
_atom_type_scat_dispersion_imag
_atom_type_scat_source
C C 0.0033 0.0016 'International Tables Vol C Tables 4.2.6.8 and 6.1.1.4'
H H 0.0000 0.0000 'International Tables Vol C Tables 4.2.6.8 and 6.1.1.4'
Cl Cl 0.1484 0.1585 'International Tables Vol C Tables 4.2.6.8 and 6.1.1.4'
N N 0.0061 0.0033 'International Tables Vol C Tables 4.2.6.8 and 6.1.1.4'
Ni Ni 0.3393 1.1124 'International Tables Vol C Tables 4.2.6.8 and 6.1.1.4'
O O 0.0106 0.0060 'International Tables Vol C Tables 4.2.6.8 and 6.1.1.4'
S S 0.1246 0.1234 'International Tables Vol C Tables 4.2.6.8 and 6.1.1.4'

loop_
_geom_angle_atom_site_label_1
_geom_angle_atom_site_label_2
_geom_angle_atom_site_label_3
_geom_angle
_geom_angle_site_symmetry_1
_geom_angle_site_symmetry_3
_geom_angle_publ_flag
N2 Ni1 N1 77.83(12) . . ?
N2 Ni1 N3 78.19(12) . . ?
N2 Ni1 Cl1 178.00(10) . . ?
N2 Ni1 O2 88.55(12) . . ?
N2 Ni1 O1 86.88(13) . . ?
N1 Ni1 Cl1 101.37(9) . . ?
N1 Ni1 O2 89.47(12) . . ?
N1 Ni1 O1 89.75(13) . . ?
N3 Ni1 N1 155.98(12) . . ?
N3 Ni1 Cl1 102.56(9) . . ?
N3 Ni1 O2 88.66(13) . . ?
N3 Ni1 O1 90.22(14) . . ?
O2 Ni1 Cl1 89.62(10) . . ?
O1 Ni1 Cl1 94.96(11) . . ?
O1 Ni1 O2 175.42(13) . . ?
C28 S1 C25 90.1(2) . . ?
C24 O3 C23 118.6(3) . . ?
C10 N2 Ni1 118.8(2) . . ?
C6 N2 Ni1 119.6(2) . . ?
C6 N2 C10 121.3(3) . . ?
C5 N1 Ni1 114.6(2) . . ?
C1 N1 Ni1 127.1(3) . . ?
C1 N1 C5 118.3(3) . . ?
C11 N3 Ni1 114.5(2) . . ?
C15 N3 Ni1 126.4(3) . . ?
C15 N3 C11 119.1(3) . . ?
C23 C18 C8 121.9(3) . . ?
C19 C18 C8 121.4(3) . . ?
C19 C18 C23 116.6(3) . . ?
C9 C8 C18 121.5(3) . . ?
C7 C8 C18 120.3(3) . . ?
C7 C8 C9 118.1(3) . . ?
C8 C9 H9 120.1 . . ?
C10 C9 C8 119.9(3) . . ?
C10 C9 H9 120.1 . . ?
C18 C23 O3 116.0(3) . . ?
C22 C23 O3 121.2(3) . . ?
C22 C23 C18 122.5(3) . . ?
C8 C7 H7 120.3 . . ?
C6 C7 C8 119.4(3) . . ?
C6 C7 H7 120.3 . . ?
N1 C5 C6 114.5(3) . . ?
N1 C5 C4 121.9(3) . . ?
C4 C5 C6 123.6(3) . . ?
N2 C10 C9 120.2(3) . . ?
N2 C10 C11 113.5(3) . . ?
C9 C10 C11 126.3(3) . . ?
C18 C19 H19 119.4 . . ?
C20 C19 C18 121.2(4) . . ?
C20 C19 H19 119.4 . . ?
N2 C6 C7 121.0(3) . . ?
N2 C6 C5 113.3(3) . . ?
C7 C6 C5 125.6(3) . . ?
O3 C24 C25 110.5(3) . . ?
O4 C24 O3 124.2(4) . . ?
O4 C24 C25 125.2(4) . . ?
N3 C11 C10 114.8(3) . . ?
N3 C11 C12 121.4(3) . . ?
C12 C11 C10 123.7(3) . . ?
N1 C1 H1 118.8 . . ?
N1 C1 C2 122.3(4) . . ?
C2 C1 H1 118.8 . . ?
C19 C20 H20 119.8 . . ?
C21 C20 C19 120.4(4) . . ?
C21 C20 H20 119.8 . . ?
C24 C25 S1 116.6(3) . . ?
C26 C25 S1 112.1(3) . . ?
C26 C25 C24 131.1(4) . . ?
C5 C4 H4 120.7 . . ?
C3 C4 C5 118.7(4) . . ?
C3 C4 H4 120.7 . . ?
C25 C26 H26 123.9 . . ?
C25 C26 C27 112.1(4) . . ?
C27 C26 H26 123.9 . . ?
C23 C22 H22 120.4 . . ?
C23 C22 C21 119.3(4) . . ?
C21 C22 H22 120.4 . . ?
C26 C27 H27 124.1 . . ?
C28 C27 C26 111.9(4) . . ?
C28 C27 H27 124.1 . . ?
C11 C12 H12 120.7 . . ?
C13 C12 C11 118.6(4) . . ?
C13 C12 H12 120.7 . . ?
C4 C3 H3 120.1 . . ?
C2 C3 C4 119.9(4) . . ?
C2 C3 H3 120.1 . . ?
C1 C2 H2 120.6 . . ?
C3 C2 C1 118.8(4) . . ?
C3 C2 H2 120.6 . . ?
C15 C14 H14 120.6 . . ?
C13 C14 H14 120.6 . . ?
C13 C14 C15 118.8(4) . . ?
N3 C15 C14 122.3(4) . . ?
N3 C15 H15 118.8 . . ?
C14 C15 H15 118.8 . . ?
C12 C13 H13 120.1 . . ?
C14 C13 C12 119.8(4) . . ?
C14 C13 H13 120.1 . . ?
C20 C21 C22 119.9(4) . . ?
C20 C21 H21 120.0 . . ?
C22 C21 H21 120.0 . . ?
S1 C28 Cl2 118.7(3) . . ?
C27 C28 S1 113.8(3) . . ?
C27 C28 Cl2 127.5(4) . . ?
C16 O2 Ni1 125.7(3) . . ?
C29 O1 Ni1 119.5(4) . . ?
O2 C16 H16A 109.5 . . ?
O2 C16 H16B 109.5 . . ?
O2 C16 H16C 109.5 . . ?
H16A C16 H16B 109.5 . . ?
H16A C16 H16C 109.5 . . ?
H16B C16 H16C 109.5 . . ?
O1 C29 H29A 109.5 . . ?
O1 C29 H29B 109.5 . . ?
O1 C29 H29C 109.5 . . ?
H29A C29 H29B 109.5 . . ?
H29A C29 H29C 109.5 . . ?
H29B C29 H29C 109.5 . . ?

loop_
_geom_bond_atom_site_label_1
_geom_bond_atom_site_label_2
_geom_bond_distance
_geom_bond_site_symmetry_2
_geom_bond_publ_flag
Ni1 N2 2.008(3) . ?
Ni1 N1 2.108(3) . ?
Ni1 N3 2.098(3) . ?
Ni1 Cl1 2.3258(12) . ?
Ni1 O2 2.121(3) . ?
Ni1 O1 2.118(4) . ?
S1 C25 1.720(4) . ?
S1 C28 1.702(4) . ?
Cl2 C28 1.714(4) . ?
O3 C23 1.409(4) . ?
O3 C24 1.360(4) . ?
O4 C24 1.194(4) . ?
N2 C10 1.338(4) . ?
N2 C6 1.335(4) . ?
N1 C5 1.354(5) . ?
N1 C1 1.338(5) . ?
N3 C11 1.351(5) . ?
N3 C15 1.327(5) . ?
C18 C8 1.478(5) . ?
C18 C23 1.396(5) . ?
C18 C19 1.391(5) . ?
C8 C9 1.397(5) . ?
C8 C7 1.392(5) . ?
C9 H9 0.9300 . ?
C9 C10 1.377(5) . ?
C23 C22 1.372(5) . ?
C7 H7 0.9300 . ?
C7 C6 1.374(5) . ?
C5 C6 1.495(5) . ?
C5 C4 1.378(5) . ?
C10 C11 1.489(5) . ?
C19 H19 0.9300 . ?
C19 C20 1.380(6) . ?
C24 C25 1.460(5) . ?
C11 C12 1.379(5) . ?
C1 H1 0.9300 . ?
C1 C2 1.380(6) . ?
C20 H20 0.9300 . ?
C20 C21 1.373(6) . ?
C25 C26 1.364(5) . ?
C4 H4 0.9300 . ?
C4 C3 1.376(6) . ?
C26 H26 0.9300 . ?
C26 C27 1.407(6) . ?
C22 H22 0.9300 . ?
C22 C21 1.376(6) . ?
C27 H27 0.9300 . ?
C27 C28 1.342(6) . ?
C12 H12 0.9300 . ?
C12 C13 1.378(6) . ?
C3 H3 0.9300 . ?
C3 C2 1.366(6) . ?
C2 H2 0.9300 . ?
C14 H14 0.9300 . ?
C14 C15 1.371(6) . ?
C14 C13 1.370(6) . ?
C15 H15 0.9300 . ?
C13 H13 0.9300 . ?
C21 H21 0.9300 . ?
O2 C16 1.420(6) . ?
O1 C29 1.658(14) . ?
C16 H16A 0.9600 . ?
C16 H16B 0.9600 . ?
C16 H16C 0.9600 . ?
C29 H29A 0.9600 . ?
C29 H29B 0.9600 . ?
C29 H29C 0.9600 . ?

loop_
_geom_torsion_atom_site_label_1
_geom_torsion_atom_site_label_2
_geom_torsion_atom_site_label_3
_geom_torsion_atom_site_label_4
_geom_torsion
_geom_torsion_site_symmetry_1
_geom_torsion_site_symmetry_2
_geom_torsion_site_symmetry_3
_geom_torsion_site_symmetry_4
_geom_torsion_publ_flag
Ni1 N2 C10 C9 173.2(3) . . . . ?
Ni1 N2 C10 C11 -4.6(4) . . . . ?
Ni1 N2 C6 C7 -172.7(3) . . . . ?
Ni1 N2 C6 C5 4.0(4) . . . . ?
Ni1 N1 C5 C6 5.0(4) . . . . ?
Ni1 N1 C5 C4 -176.4(3) . . . . ?
Ni1 N1 C1 C2 177.3(3) . . . . ?
Ni1 N3 C11 C10 1.1(4) . . . . ?
Ni1 N3 C11 C12 -177.0(3) . . . . ?
Ni1 N3 C15 C14 177.8(4) . . . . ?
S1 C25 C26 C27 -0.6(5) . . . . ?
O3 C23 C22 C21 174.4(3) . . . . ?
O3 C24 C25 S1 -174.8(3) . . . . ?
O3 C24 C25 C26 0.0(6) . . . . ?
O4 C24 C25 S1 3.5(6) . . . . ?
O4 C24 C25 C26 178.3(4) . . . . ?
N2 C10 C11 N3 2.2(5) . . . . ?
N2 C10 C11 C12 -179.9(4) . . . . ?
N1 C5 C6 N2 -5.8(5) . . . . ?
N1 C5 C6 C7 170.6(4) . . . . ?
N1 C5 C4 C3 -0.9(6) . . . . ?
N1 C1 C2 C3 -1.5(7) . . . . ?
N3 C11 C12 C13 -0.9(6) . . . . ?
C18 C8 C9 C10 -173.8(3) . . . . ?
C18 C8 C7 C6 174.3(3) . . . . ?
C18 C23 C22 C21 0.2(6) . . . . ?
C18 C19 C20 C21 1.5(7) . . . . ?
C8 C18 C23 O3 3.3(5) . . . . ?
C8 C18 C23 C22 177.8(3) . . . . ?
C8 C18 C19 C20 -178.7(4) . . . . ?
C8 C9 C10 N2 -2.1(5) . . . . ?
C8 C9 C10 C11 175.4(3) . . . . ?
C8 C7 C6 N2 1.2(5) . . . . ?
C8 C7 C6 C5 -175.0(3) . . . . ?
C9 C8 C7 C6 -3.4(5) . . . . ?
C9 C10 C11 N3 -175.5(4) . . . . ?
C9 C10 C11 C12 2.5(6) . . . . ?
C23 O3 C24 O4 -14.5(6) . . . . ?
C23 O3 C24 C25 163.8(3) . . . . ?
C23 C18 C8 C9 48.5(5) . . . . ?
C23 C18 C8 C7 -129.2(4) . . . . ?
C23 C18 C19 C20 -2.3(6) . . . . ?
C23 C22 C21 C20 -1.1(6) . . . . ?
C7 C8 C9 C10 3.9(5) . . . . ?
C5 N1 C1 C2 -0.7(6) . . . . ?
C5 C4 C3 C2 -1.4(7) . . . . ?
C10 N2 C6 C7 0.7(5) . . . . ?
C10 N2 C6 C5 177.3(3) . . . . ?
C10 C11 C12 C13 -178.8(4) . . . . ?
C19 C18 C8 C9 -135.4(4) . . . . ?
C19 C18 C8 C7 47.0(5) . . . . ?
C19 C18 C23 O3 -173.0(3) . . . . ?
C19 C18 C23 C22 1.5(6) . . . . ?
C19 C20 C21 C22 0.3(7) . . . . ?
C6 N2 C10 C9 -0.3(5) . . . . ?
C6 N2 C10 C11 -178.1(3) . . . . ?
C6 C5 C4 C3 177.7(4) . . . . ?
C24 O3 C23 C18 -120.9(4) . . . . ?
C24 O3 C23 C22 64.6(5) . . . . ?
C24 C25 C26 C27 -175.6(4) . . . . ?
C11 N3 C15 C14 -0.1(7) . . . . ?
C11 C12 C13 C14 -0.4(8) . . . . ?
C1 N1 C5 C6 -176.8(3) . . . . ?
C1 N1 C5 C4 1.9(6) . . . . ?
C25 S1 C28 Cl2 179.9(3) . . . . ?
C25 S1 C28 C27 0.2(4) . . . . ?
C25 C26 C27 C28 0.7(6) . . . . ?
C4 C5 C6 N2 175.5(4) . . . . ?
C4 C5 C6 C7 -8.0(6) . . . . ?
C4 C3 C2 C1 2.5(7) . . . . ?
C26 C27 C28 S1 -0.5(5) . . . . ?
C26 C27 C28 Cl2 179.7(4) . . . . ?
C15 N3 C11 C10 179.3(4) . . . . ?
C15 N3 C11 C12 1.2(6) . . . . ?
C15 C14 C13 C12 1.5(8) . . . . ?
C13 C14 C15 N3 -1.2(9) . . . . ?
C28 S1 C25 C24 176.0(3) . . . . ?
C28 S1 C25 C26 0.3(3) . . . . ?
